data_8100068
loop_
_publ_author_name
'Alagille, D.'
'Baldwin, R. M.'
'Incarvito, C. D.'
'Tamagnan, G.'

_publ_section_title
;
Crystal structure of 2-(3-methoxyphenylethynyl)-6-methyl-pyridine, 
C~15~H~13~NO, M-MPEP - a mGluR5 antagonist
;
_journal_issue 2
_journal_name_full 'Zeitschrift f\"ur Kristallographie - New Crystal Structures'
_journal_page_first 187
_journal_page_last 188
_journal_volume 219
_journal_year 2004
_chemical_formula_iupac 'C15 H13 N O'
_chemical_formula_moiety 'C15 H13 N O'
_chemical_formula_sum 'C15 H13 N O'
_chemical_formula_weight 223.26
_chemical_name_common M-MPEP
_space_group_IT_number 14
_symmetry_cell_setting monoclinic
_symmetry_space_group_name_Hall '-P 2ybc'
_symmetry_space_group_name_H-M 'P 1 21/c 1'
_cell_angle_alpha 90.00
_cell_angle_beta 104.63(3)
_cell_angle_gamma 90.00
_cell_formula_units_Z 4
_cell_length_a 15.986(3)
_cell_length_b 6.7598(14)
_cell_length_c 11.415(2)
_cell_measurement_temperature 183(2)
_cell_volume 1193.5(4)
_diffrn_ambient_temperature 183(2)
_exptl_crystal_density_diffrn 1.243
_cod_original_sg_symbol_H-M 'P 21/c'
_cod_database_code 8100068

loop_
_symmetry_equiv_pos_as_xyz
'x, y, z'
'-x, y+1/2, -z+1/2'
'-x, -y, -z'
'x, -y-1/2, z-1/2'

loop_
_atom_site_label
_atom_site_type_symbol
_atom_site_fract_x
_atom_site_fract_y
_atom_site_fract_z
_atom_site_U_iso_or_equiv
_atom_site_adp_type
_atom_site_occupancy
_atom_site_symmetry_multiplicity
_atom_site_Wyckoff_symbol
_atom_site_calc_flag
_atom_site_refinement_flags
_atom_site_disorder_assembly
_atom_site_disorder_group
O1 O 0.07321(8) -0.67903(17) 0.69123(10) 0.0390(4) Uani 1 4 e d . . .
N1 N 0.36030(9) 0.3249(2) 0.67511(12) 0.0295(4) Uani 1 4 e d . . .
C1 C 0.20127(11) -0.3379(3) 0.49015(15) 0.0327(4) Uani 1 4 e d . . .
H1A H 0.2317 -0.2591 0.4457 0.039 Uiso 1 4 e calc R . .
C2 C 0.15784(11) -0.5037(3) 0.43848(15) 0.0349(4) Uani 1 4 e d . . .
H2A H 0.1583 -0.5384 0.3580 0.042 Uiso 1 4 e calc R . .
C3 C 0.11350(11) -0.6211(3) 0.50131(15) 0.0334(4) Uani 1 4 e d . . .
H3A H 0.0832 -0.7349 0.4641 0.040 Uiso 1 4 e calc R . .
C4 C 0.11351(11) -0.5716(2) 0.61896(14) 0.0298(4) Uani 1 4 e d . . .
C5 C 0.15642(11) -0.4037(2) 0.67179(14) 0.0309(4) Uani 1 4 e d . . .
H5A H 0.1556 -0.3691 0.7522 0.037 Uiso 1 4 e calc R . .
C6 C 0.20070(11) -0.2851(2) 0.60806(14) 0.0292(4) Uani 1 4 e d . . .
C7 C 0.24498(11) -0.1093(3) 0.66221(14) 0.0326(4) Uani 1 4 e d . . .
C8 C 0.28193(11) 0.0399(3) 0.70331(14) 0.0314(4) Uani 1 4 e d . . .
C9 C 0.32618(11) 0.2183(2) 0.75156(14) 0.0289(4) Uani 1 4 e d . . .
C10 C 0.33358(11) 0.2733(3) 0.87108(15) 0.0340(4) Uani 1 4 e d . . .
H10A H 0.3092 0.1942 0.9228 0.041 Uiso 1 4 e calc R . .
C11 C 0.37726(12) 0.4457(3) 0.91278(15) 0.0374(5) Uani 1 4 e d . . .
H11A H 0.3838 0.4869 0.9942 0.045 Uiso 1 4 e calc R . .
C12 C 0.41122(12) 0.5572(3) 0.83499(16) 0.0378(5) Uani 1 4 e d . . .
H12A H 0.4408 0.6772 0.8618 0.045 Uiso 1 4 e calc R . .
C13 C 0.40182(11) 0.4924(3) 0.71690(14) 0.0315(4) Uani 1 4 e d . . .
C14 C 0.02613(12) -0.8502(3) 0.64004(18) 0.0416(5) Uani 1 4 e d . . .
H14A H 0.0007 -0.9129 0.7004 0.062 Uiso 1 4 e calc R . .
H14B H 0.0652 -0.9436 0.6151 0.062 Uiso 1 4 e calc R . .
H14C H -0.0200 -0.8119 0.5694 0.062 Uiso 1 4 e calc R . .
C15 C 0.43900(13) 0.6062(3) 0.62927(17) 0.0451(5) Uani 1 4 e d . . .
H15A H 0.4266 0.5363 0.5516 0.068 Uiso 1 4 e calc R . .
H15B H 0.5017 0.6183 0.6615 0.068 Uiso 1 4 e calc R . .
H15C H 0.4130 0.7383 0.6175 0.068 Uiso 1 4 e calc R . .

loop_
_atom_site_aniso_label
_atom_site_aniso_U_11
_atom_site_aniso_U_22
_atom_site_aniso_U_33
_atom_site_aniso_U_12
_atom_site_aniso_U_13
_atom_site_aniso_U_23
O1 0.0465(8) 0.0343(7) 0.0388(7) -0.0044(5) 0.0156(6) -0.0131(6)
N1 0.0295(8) 0.0303(8) 0.0289(7) 0.0017(6) 0.0077(6) -0.0019(6)
C1 0.0321(10) 0.0363(10) 0.0296(9) 0.0024(8) 0.0075(7) -0.0006(8)
C2 0.0346(10) 0.0441(11) 0.0263(9) -0.0038(8) 0.0083(7) 0.0023(9)
C3 0.0330(10) 0.0324(10) 0.0331(9) -0.0074(8) 0.0050(8) 0.0005(8)
C4 0.0284(9) 0.0306(9) 0.0309(9) 0.0004(7) 0.0086(7) 0.0013(7)
C5 0.0347(10) 0.0305(9) 0.0282(9) -0.0043(7) 0.0092(8) -0.0006(8)
C6 0.0279(9) 0.0283(9) 0.0310(9) 0.0016(7) 0.0064(7) 0.0024(7)
C7 0.0336(10) 0.0329(10) 0.0325(9) 0.0030(8) 0.0107(8) 0.0014(8)
C8 0.0322(10) 0.0310(10) 0.0323(9) 0.0017(8) 0.0106(8) -0.0014(8)
C9 0.0278(9) 0.0284(9) 0.0307(9) 0.0010(7) 0.0077(7) 0.0016(7)
C10 0.0373(10) 0.0357(10) 0.0304(9) 0.0027(8) 0.0111(8) -0.0003(8)
C11 0.0422(11) 0.0386(11) 0.0306(9) -0.0069(8) 0.0077(8) -0.0001(9)
C12 0.0405(11) 0.0298(10) 0.0404(10) -0.0057(8) 0.0053(8) -0.0026(8)
C13 0.0289(9) 0.0295(10) 0.0346(10) 0.0040(8) 0.0053(7) 0.0001(8)
C14 0.0383(11) 0.0347(10) 0.0502(11) -0.0007(9) 0.0087(9) -0.0066(9)
C15 0.0444(12) 0.0431(11) 0.0480(11) 0.0070(9) 0.0119(9) -0.0099(9)

loop_
_geom_bond_atom_site_label_1
_geom_bond_atom_site_label_2
_geom_bond_distance
_geom_bond_site_symmetry_2
_geom_bond_publ_flag
O1 C4 1.375(2) . ?
O1 C14 1.423(2) . ?
N1 C13 1.338(2) . ?
N1 C9 1.349(2) . ?
C1 C2 1.371(2) . ?
C1 C6 1.395(2) . ?
C2 C3 1.379(2) . ?
C3 C4 1.384(2) . ?
C4 C5 1.383(2) . ?
C5 C6 1.390(2) . ?
C6 C7 1.440(2) . ?
C7 C8 1.202(2) . ?
C8 C9 1.436(2) . ?
C9 C10 1.390(2) . ?
C10 C11 1.380(2) . ?
C11 C12 1.376(3) . ?
C12 C13 1.389(2) . ?
C13 C15 1.499(3) . ?

loop_
_cod_related_entry_id
_cod_related_entry_database
_cod_related_entry_code
1 ChemSpider 4470947
